data_4121951
loop_
_publ_author_name
'Graham, Alexander J.'
'Banu, Ana-Maria'
'D\"uren, Tina'
'Greenaway, Alex'
'McKellar, Scott C.'
'Mowat, John P. S.'
'Ward, Kenneth'
'Wright, Paul A.'
'Moggach, Stephen A.'

_publ_section_title
;
 Stabilization of Scandium Terephthalate MOFs against Reversible
 Amorphization and Structural Phase Transition by Guest Uptake at Extreme
 Pressure.
;
_journal_issue 24
_journal_name_full 'Journal of the American Chemical Society'
_journal_page_first 8606
_journal_page_last 8613
_journal_paper_doi 10.1021/ja411934f
_journal_volume 136
_journal_year 2014
_chemical_formula_moiety 'Sc2(BDC)3.4MeOH '
_chemical_formula_sum 'C28 H28 O16 Sc2'
_chemical_formula_weight 710.42
_space_group_IT_number 70
_symmetry_cell_setting orthorhombic
_symmetry_space_group_name_Hall '-F 2uv 2vw'
_symmetry_space_group_name_H-M 'F d d d :2'
_atom_sites_solution_hydrogens difmap
_atom_sites_solution_primary other
_audit_creation_date 13-04-23
_audit_creation_method CRYSTALS_ver_14.40
_cell_angle_alpha 90
_cell_angle_beta 90
_cell_angle_gamma 90
_cell_formula_units_Z 8
_cell_length_a 8.8567(16)
_cell_length_b 20.693(2)
_cell_length_c 34.249(6)
_cell_measurement_reflns_used 1186
_cell_measurement_temperature 293
_cell_measurement_theta_max 17
_cell_measurement_theta_min 3
_cell_volume 6276.9(17)
_computing_cell_refinement 'Apex2 (Bruker AXS, 2006)'
_computing_data_collection 'Apex2 (Bruker AXS, 2006)'
_computing_data_reduction 'Apex2 (Bruker AXS, 2006)'
_computing_molecular_graphics 'CAMERON (Watkin et al., 1996)'
_computing_publication_material 'CRYSTALS (Betteridge et al., 2003)'
_computing_structure_refinement 'CRYSTALS (Betteridge et al., 2003)'
_computing_structure_solution 'USER DEFINED STRUCTURE SOLUTION'
_diffrn_ambient_temperature 293
_diffrn_measured_fraction_theta_full 0.791
_diffrn_measured_fraction_theta_max 0.754
_diffrn_measurement_device Area
_diffrn_measurement_device_type 'Bruker Kappa Apex2'
_diffrn_measurement_method \w
_diffrn_radiation_monochromator graphite
_diffrn_radiation_type 'Mo K\a'
_diffrn_radiation_wavelength 0.71073
_diffrn_reflns_av_R_equivalents 0.141
_diffrn_reflns_limit_h_max 7
_diffrn_reflns_limit_h_min -7
_diffrn_reflns_limit_k_max 20
_diffrn_reflns_limit_k_min -20
_diffrn_reflns_limit_l_max 31
_diffrn_reflns_limit_l_min -30
_diffrn_reflns_number 6186
_diffrn_reflns_theta_full 15.682
_diffrn_reflns_theta_max 20.909
_diffrn_reflns_theta_min 2.571
_diffrn_standards_number 0
_exptl_absorpt_coefficient_mu 0.506
_exptl_absorpt_correction_T_max 0.95
_exptl_absorpt_correction_T_min 0.82
_exptl_absorpt_correction_type multi-scan
_exptl_absorpt_process_details 'SADABS (Siemens, 1996)'
_exptl_crystal_colour colourless
_exptl_crystal_density_diffrn 1.504
_exptl_crystal_density_method 'not measured'
_exptl_crystal_description block
_exptl_crystal_F_000 2928
_exptl_crystal_size_max 0.200
_exptl_crystal_size_mid 0.200
_exptl_crystal_size_min 0.100
_refine_diff_density_max 1.38
_refine_diff_density_min -0.87
_refine_ls_extinction_method None
_refine_ls_goodness_of_fit_ref 1.0483
_refine_ls_hydrogen_treatment constr
_refine_ls_matrix_type full
_refine_ls_number_parameters 102
_refine_ls_number_reflns 626
_refine_ls_number_restraints 117
_refine_ls_R_factor_all 0.1362
_refine_ls_R_factor_gt 0.0889
_refine_ls_shift/su_max 0.0003070
_refine_ls_shift/su_mean 0.0000141
_refine_ls_structure_factor_coef Fsqd
_refine_ls_weighting_details
;
 Method= Modified Sheldrick 
 w=1/[\s^2^(F^2^) + ( 0.06P)^2^ +*****P] 
 ,where P=(max(Fo^2^,0) + 2Fc^2^)/3 
;
_refine_ls_weighting_scheme calc
_refine_ls_wR_factor_all 0.2102
_refine_ls_wR_factor_gt 0.1890
_refine_ls_wR_factor_ref 0.2102
_reflns_limit_h_max 7
_reflns_limit_h_min 0
_reflns_limit_k_max 20
_reflns_limit_k_min 0
_reflns_limit_l_max 31
_reflns_limit_l_min 0
_reflns_number_gt 397
_reflns_number_total 631
_reflns_threshold_expression I>2.0\s(I)
_oxford_diffrn_Wilson_B_factor 0.00
_oxford_diffrn_Wilson_scale 0.00
_oxford_refine_ls_r_factor_ref 0.1362
_oxford_refine_ls_scale 0.04881(4)
_oxford_reflns_number_all 626
_oxford_reflns_threshold_expression_ref I>0.0\s(I)
_oxford_structure_analysis_title 'SCBDC01 in Fddd'
_cod_data_source_file scbdc01.cif
_cod_data_source_block scbdc01
_cod_depositor_comments
;
The following automatic conversions were performed:

'_atom_sites_solution_primary' value 'Other' changed to 'other'
according to
/usr/data/users/saulius/crontab/automatic-downloads/rss-feeds/ACS/lib/dictionaries/cif_core.dic
dictionary named 'cif_core.dic' version 2.4.2 from 2011-04-26.

Automatic conversion script
Id: cif_fix_values 2281 2013-09-26 08:29:07Z andrius 

 Adding full bibliography for 4121943--4121962.cif.
;
_cod_original_sg_symbol_Hall '-F 2uv 2vw '
_cod_original_sg_symbol_H-M 'F d d d '
_cod_original_formula_sum 'Sc2 C28 O16 H28'
_cod_database_code 4121951

loop_
_symmetry_equiv_pos_as_xyz
x,y,z
-x,-y,-z
x,y+1/2,z+1/2
-x,-y+1/2,-z+1/2
x+1/2,y,z+1/2
-x+1/2,-y,-z+1/2
x+1/2,y+1/2,z
-x+1/2,-y+1/2,-z
-x,y+1/4,z+1/4
x,-y+1/4,-z+1/4
-x,y+3/4,z+3/4
x,-y+3/4,-z+3/4
-x+1/2,y+1/4,z+3/4
x+1/2,-y+1/4,-z+3/4
-x+1/2,y+3/4,z+1/4
x+1/2,-y+3/4,-z+1/4
x+1/4,-y,z+1/4
-x+1/4,y,-z+1/4
x+1/4,-y+1/2,z+3/4
-x+1/4,y+1/2,-z+3/4
x+3/4,-y,z+3/4
-x+3/4,y,-z+3/4
x+3/4,-y+1/2,z+1/4
-x+3/4,y+1/2,-z+1/4
-x+1/4,-y+3/4,z+1/2
x+1/4,y+3/4,-z+1/2
-x+1/4,-y+5/4,z+1
x+1/4,y+5/4,-z+1
-x+3/4,-y+3/4,z+1
x+3/4,y+3/4,-z+1
-x+3/4,-y+5/4,z+1/2
x+3/4,y+5/4,-z+1/2

loop_
_atom_site_label
_atom_site_type_symbol
_atom_site_fract_x
_atom_site_fract_y
_atom_site_fract_z
_atom_site_U_iso_or_equiv
_atom_site_occupancy
_atom_site_adp_type
_atom_site_refinement_flags_posn
_atom_site_refinement_flags_adp
Sc1 Sc 0.3750 0.3750 0.63538(8) 0.0187 1.0000 Uani S T
O1 O 0.2404(9) 0.3334(4) 0.6794(2) 0.0349 1.0000 Uani D U
C1 C 0.1022(9) 0.3199(5) 0.6822(2) 0.0288 1.0000 Uani D U
O2 O 0.0061(10) 0.3352(4) 0.6573(2) 0.0426 1.0000 Uani D U
C2 C 0.0497(9) 0.2839(6) 0.7175(3) 0.0362 1.0000 Uani D U
C3 C 0.1504(9) 0.2624(6) 0.7449(3) 0.0503 1.0000 Uani D U
C4 C 0.1009(10) 0.2291(6) 0.7775(3) 0.0522 1.0000 Uani D U
O3 O 0.2445(8) 0.4576(3) 0.6354(2) 0.0380 1.0000 Uani D U
C5 C 0.1250 0.4861(4) 0.6250 0.0291 1.0000 Uani DS TU
C6 C 0.1250 0.5584(3) 0.6250 0.0300 1.0000 Uani DS TU
C7 C 0.2585(7) 0.59167(19) 0.6252(4) 0.0509 1.0000 Uani D U
C40 C 0.6250 0.1250 0.0640(10) 0.148(9) 1.0000 Uiso DS U
O4 O 0.661(4) 0.0739(13) 0.0902(7) 0.148(9) 0.5000 Uiso D U
O5 O 0.277(7) 0.194(2) 0.0030(15) 0.26(2) 0.4900 Uiso D U
C50 C 0.285(10) 0.169(3) 0.0418(16) 0.26(2) 0.4900 Uiso D U
H31 H 0.2541 0.2732 0.7423 0.0654 1.0000 Uiso R .
H41 H 0.1720 0.2148 0.7964 0.0711 1.0000 Uiso R .
H71 H 0.3514 0.5689 0.6265 0.0639 1.0000 Uiso R .

loop_
_atom_site_aniso_label
_atom_site_aniso_U_11
_atom_site_aniso_U_22
_atom_site_aniso_U_33
_atom_site_aniso_U_23
_atom_site_aniso_U_13
_atom_site_aniso_U_12
Sc1 0.015(3) 0.0200(17) 0.0215(19) 0.0000 0.0000 0.001(2)
O1 0.018(5) 0.050(6) 0.037(5) 0.016(4) 0.001(4) -0.004(5)
C1 0.015(6) 0.036(7) 0.035(6) 0.015(5) 0.001(4) 0.003(7)
O2 0.020(6) 0.061(6) 0.046(6) 0.030(4) -0.005(4) 0.001(6)
C2 0.015(6) 0.050(8) 0.043(7) 0.027(5) -0.002(4) 0.001(7)
C3 0.018(8) 0.086(10) 0.047(8) 0.039(6) -0.009(5) -0.012(9)
C4 0.017(7) 0.095(10) 0.045(7) 0.041(6) -0.008(6) -0.009(9)
O3 0.016(8) 0.021(4) 0.077(6) -0.002(4) -0.005(4) 0.001(4)
C5 0.015(10) 0.021(5) 0.051(10) 0.0000 0.001(8) 0.0000
C6 0.011(10) 0.021(5) 0.057(11) 0.0000 0.000(8) 0.0000
C7 0.010(11) 0.022(5) 0.121(12) 0.006(8) 0.005(8) 0.001(3)

loop_
_atom_type_symbol
_atom_type_scat_dispersion_real
_atom_type_scat_dispersion_imag
_atom_type_scat_Cromer_Mann_a1
_atom_type_scat_Cromer_Mann_b1
_atom_type_scat_Cromer_Mann_a2
_atom_type_scat_Cromer_Mann_b2
_atom_type_scat_Cromer_Mann_a3
_atom_type_scat_Cromer_Mann_b3
_atom_type_scat_Cromer_Mann_a4
_atom_type_scat_Cromer_Mann_b4
_atom_type_scat_Cromer_Mann_c
_atom_type_scat_source
C 0.0033 0.0016 2.3100 20.8439 1.0200 10.2075 1.5886 0.5687 0.8650 51.6512 0.2156 'International Tables Vol C 4.2.6.8 and 6.1.1.4'
H 0.0000 0.0000 0.4930 10.5109 0.3229 26.1257 0.1402 3.1424 0.0408 57.7998 0.0030 'International Tables Vol C 4.2.6.8 and 6.1.1.4'
O 0.0106 0.0060 3.0485 13.2771 2.2868 5.7011 1.5463 0.3239 0.8670 32.9089 0.2508 'International Tables Vol C 4.2.6.8 and 6.1.1.4'
Sc 0.2519 0.3716 9.1890 9.0213 7.3679 0.5729 1.6409 136.1080 1.4680 51.3531 1.3329 'International Tables Vol C 4.2.6.8 and 6.1.1.4'

loop_
_geom_angle_atom_site_label_1
_geom_angle_site_symmetry_1
_geom_angle_atom_site_label_2
_geom_angle_atom_site_label_3
_geom_angle_site_symmetry_3
_geom_angle
_geom_angle_publ_flag
O1 29_554 Sc1 O3 29_554 91.3(3) yes
O1 29_554 Sc1 O2 16_556 91.5(3) yes
O3 29_554 Sc1 O2 16_556 90.9(3) yes
O1 29_554 Sc1 O2 18_556 179.6(3) yes
O3 29_554 Sc1 O2 18_556 89.1(3) yes
O2 16_556 Sc1 O2 18_556 88.4(5) yes
O1 29_554 Sc1 O1 . 88.5(4) yes
O3 29_554 Sc1 O1 . 88.8(3) yes
O2 16_556 Sc1 O1 . 179.6(3) yes
O2 18_556 Sc1 O1 . 91.5(3) yes
O1 29_554 Sc1 O3 . 88.8(3) yes
O3 29_554 Sc1 O3 . 180.0(5) yes
O2 16_556 Sc1 O3 . 89.1(3) yes
O2 18_556 Sc1 O3 . 90.9(3) yes
O1 . Sc1 O3 . 91.3(3) yes
Sc1 . O1 C1 . 134.0(5) yes
O1 . C1 O2 . 123.8(6) yes
O1 . C1 C2 . 118.4(5) yes
O2 . C1 C2 . 117.9(5) yes
Sc1 16_456 O2 C1 . 169.0(7) yes
C1 . C2 C4 4_556 120.1(5) yes
C1 . C2 C3 . 120.9(5) yes
C4 4_556 C2 C3 . 119.0(5) yes
C2 . C3 C4 . 120.6(6) yes
C2 . C3 H31 . 119.4 no
C4 . C3 H31 . 119.9 no
C3 . C4 C2 4_556 120.4(6) yes
C3 . C4 H41 . 119.7 no
C2 4_556 C4 H41 . 119.9 no
Sc1 . O3 C5 . 149.0(4) yes
O3 . C5 O3 18_556 124.2(6) yes
O3 . C5 C6 . 117.9(3) yes
O3 18_556 C5 C6 . 117.9(3) yes
C5 . C6 C7 18_556 120.2(3) yes
C5 . C6 C7 . 120.2(3) yes
C7 18_556 C6 C7 . 119.6(6) yes
C7 10_566 C7 C6 . 120.2(3) yes
C7 10_566 C7 H71 . 119.8 no
C6 . C7 H71 . 119.9 no
O4 27_644 C40 O4 . 102(3) yes

loop_
_geom_bond_atom_site_label_1
_geom_bond_atom_site_label_2
_geom_bond_site_symmetry_2
_geom_bond_distance
_geom_bond_publ_flag
Sc1 O1 29_554 2.107(7) yes
Sc1 O3 29_554 2.063(7) yes
Sc1 O2 16_556 2.041(7) yes
Sc1 O2 18_556 2.041(7) yes
Sc1 O1 . 2.107(7) yes
Sc1 O3 . 2.063(7) yes
O1 C1 . 1.259(7) yes
C1 O2 . 1.246(7) yes
C1 C2 . 1.493(7) yes
C2 C4 4_556 1.372(8) yes
C2 C3 . 1.368(8) yes
C3 C4 . 1.385(7) yes
C3 H31 . 0.949 no
C4 H41 . 0.950 no
O3 C5 . 1.263(7) yes
C5 C6 . 1.495(7) yes
C6 C7 18_556 1.369(6) yes
C6 C7 . 1.369(6) yes
C7 C7 10_566 1.380(8) yes
C7 H71 . 0.949 no
C40 O4 27_644 1.422(9) yes
C40 O4 . 1.422(9) yes
O5 C50 . 1.425(9) yes
